data_8101740
loop_
_publ_author_name
'G.-V. R\"oschenthaler'
'E. Lork'
'D. V. Sevenard'
'W. Greb'

_publ_section_title
;
Crystal structures of R-(-)- and S-(+)-1-(4-amino-3,5-dichlorophenyl)-
2-tert-butylaminoethanol hydrochloride, (C~12~H~19~Cl~2~N~2~O)Cl
;
_journal_issue 2
_journal_name_full 'Zeitschrift f\"ur Kristallographie - New Crystal Structures'
_journal_page_first 180
_journal_page_last 182
_journal_volume 220
_journal_year 2005
_chemical_formula_moiety 'C12 H19 Cl2 N2 O, Cl'
_chemical_formula_sum 'C12 H19 Cl3 N2 O'
_chemical_formula_weight 313.64
_chemical_name_common
;
 R-(-)-clenbuterol
;
_chemical_name_systematic
;
 R-(-)-1-(4-amino-3,5-dichloro-phenyl)-2-tert-butylaminoethanol hydrochloride
;
_space_group_IT_number 1
_symmetry_cell_setting triclinic
_symmetry_space_group_name_Hall 'P 1'
_symmetry_space_group_name_H-M 'P 1'
_atom_sites_solution_hydrogens geom
_atom_sites_solution_primary direct
_atom_sites_solution_secondary difmap
_audit_creation_method SHELXL-97
_cell_angle_alpha 76.01(2)
_cell_angle_beta 88.34(2)
_cell_angle_gamma 86.87(3)
_cell_formula_units_Z 2
_cell_length_a 6.894(3)
_cell_length_b 9.185(2)
_cell_length_c 12.070(4)
_cell_measurement_reflns_used 32
_cell_measurement_temperature 173(2)
_cell_measurement_theta_max 12.409
_cell_measurement_theta_min 2.950
_cell_volume 740.4(4)
_computing_cell_refinement 'Siemens XSCANS'
_computing_data_collection 'Siemens XSCANS'
_computing_data_reduction 'Siemens XSCANS'
_computing_molecular_graphics DIAMOND
_computing_publication_material 'Siemens SHELXTL'
_computing_structure_refinement 'SHELXL-97 (Sheldrick, 1997)'
_computing_structure_solution 'SHELXS-97 (Sheldrick, 1990)'
_diffrn_ambient_temperature 173(2)
_diffrn_measured_fraction_theta_full 0.996
_diffrn_measured_fraction_theta_max 0.996
_diffrn_measurement_device_type 'Siemens P4'
_diffrn_measurement_method '\w/2\q scans'
_diffrn_radiation_monochromator graphite
_diffrn_radiation_source 'fine-focus sealed tube'
_diffrn_radiation_type MoK\a
_diffrn_radiation_wavelength 0.71073
_diffrn_reflns_av_R_equivalents 0.0118
_diffrn_reflns_av_sigmaI/netI 0.0559
_diffrn_reflns_limit_h_max 8
_diffrn_reflns_limit_h_min -8
_diffrn_reflns_limit_k_max 11
_diffrn_reflns_limit_k_min -11
_diffrn_reflns_limit_l_max 15
_diffrn_reflns_limit_l_min -15
_diffrn_reflns_number 6832
_diffrn_reflns_theta_full 27.49
_diffrn_reflns_theta_max 27.49
_diffrn_reflns_theta_min 2.52
_diffrn_standards_decay_% 'random variation +/-2.0'
_diffrn_standards_interval_count 197
_diffrn_standards_number 3
_exptl_absorpt_coefficient_mu 0.609
_exptl_absorpt_correction_type none
_exptl_crystal_colour colorless
_exptl_crystal_density_diffrn 1.407
_exptl_crystal_density_method 'not measured'
_exptl_crystal_description block
_exptl_crystal_F_000 328
_exptl_crystal_size_max 0.6
_exptl_crystal_size_mid 0.4
_exptl_crystal_size_min 0.3
_refine_diff_density_max 0.664
_refine_diff_density_min -0.654
_refine_diff_density_rms 0.107
_refine_ls_abs_structure_details 'Flack H D (1983), Acta Cryst. A39, 876-881'
_refine_ls_abs_structure_Flack -0.05(10)
_refine_ls_extinction_method none
_refine_ls_goodness_of_fit_ref 1.045
_refine_ls_hydrogen_treatment mixed
_refine_ls_matrix_type full
_refine_ls_number_parameters 333
_refine_ls_number_reflns 6621
_refine_ls_number_restraints 3
_refine_ls_restrained_S_all 1.045
_refine_ls_R_factor_all 0.0790
_refine_ls_R_factor_gt 0.0576
_refine_ls_shift/su_max 0.000
_refine_ls_shift/su_mean 0.000
_refine_ls_structure_factor_coef Fsqd
_refine_ls_weighting_details 'calc w=1/[\s^2^(Fo^2^)+(0.1106P)^2^+0.0302P] where P=(Fo^2^+2Fc^2^)/3'
_refine_ls_weighting_scheme calc
_refine_ls_wR_factor_gt 0.1538
_refine_ls_wR_factor_ref 0.1704
_reflns_number_gt 5121
_reflns_number_total 6621
_reflns_threshold_expression >2sigma(I)
_cod_data_source_file 1267-1480.cff
_cod_data_source_block pk702
_cod_database_code 8101740

loop_
_symmetry_equiv_pos_as_xyz
'x, y, z'

loop_
_atom_site_label
_atom_site_type_symbol
_atom_site_fract_x
_atom_site_fract_y
_atom_site_fract_z
_atom_site_U_iso_or_equiv
_atom_site_adp_type
_atom_site_occupancy
_atom_site_symmetry_multiplicity
_atom_site_Wyckoff_symbol
_atom_site_calc_flag
_atom_site_refinement_flags
_atom_site_disorder_assembly
_atom_site_disorder_group
C1 C 0.7721(10) 0.4064(7) 0.3337(6) 0.0251(14) Uani 1 1 a d . . .
H1 H 0.6512 0.4519 0.3619 0.030 Uiso 1 1 a calc R . .
O1 O 0.9187(6) 0.4224(5) 0.4053(3) 0.0413(9) Uani 1 1 a d . . .
H1A H 1.0139 0.4605 0.3659 0.050 Uiso 1 1 a calc R . .
C2 C 0.7281(10) 0.2441(6) 0.3365(5) 0.0206(13) Uani 1 1 a d . . .
C3 C 0.5579(10) 0.2111(7) 0.2926(6) 0.0225(14) Uani 1 1 a d . . .
H3 H 0.4683 0.2902 0.2582 0.027 Uiso 1 1 a calc R . .
C4 C 0.5169(9) 0.0648(7) 0.2982(5) 0.0195(13) Uani 1 1 a d . . .
Cl1 Cl 0.2978(2) 0.03008(15) 0.24182(13) 0.0289(4) Uani 1 1 a d . . .
C5 C 0.6375(10) -0.0563(7) 0.3492(6) 0.0192(13) Uani 1 1 a d . . .
N1 N 0.6002(8) -0.2072(5) 0.3534(5) 0.0232(12) Uani 1 1 a d . . .
H10 H 0.6267 -0.2690 0.4131 0.028 Uiso 1 1 a d R . .
H11 H 0.4870 -0.2171 0.3386 0.028 Uiso 1 1 a d R . .
C6 C 0.8094(9) -0.0236(6) 0.3928(5) 0.0185(13) Uani 1 1 a d . . .
Cl2 Cl 0.9714(2) -0.16987(16) 0.45388(14) 0.0296(4) Uani 1 1 a d . . .
C7 C 0.8556(9) 0.1256(7) 0.3875(6) 0.0220(14) Uani 1 1 a d . . .
H7 H 0.9736 0.1453 0.4186 0.026 Uiso 1 1 a calc R . .
C8 C 0.7993(9) 0.4924(6) 0.2078(5) 0.0197(13) Uani 1 1 a d . . .
H8A H 0.9052 0.4418 0.1718 0.024 Uiso 1 1 a calc R . .
H8B H 0.6785 0.4912 0.1658 0.024 Uiso 1 1 a calc R . .
N2 N 0.8477(7) 0.6516(5) 0.2001(4) 0.0171(10) Uani 1 1 a d . . .
H20 H 0.9708 0.6511 0.2277 0.021 Uiso 1 1 a calc R . .
H21 H 0.7632 0.6901 0.2474 0.021 Uiso 1 1 a calc R . .
C9 C 0.8398(10) 0.7575(7) 0.0818(6) 0.0227(15) Uani 1 1 a d . . .
C10 C 0.6276(10) 0.7893(8) 0.0437(6) 0.0295(17) Uani 1 1 a d . . .
H10A H 0.5696 0.6946 0.0424 0.035 Uiso 1 1 a calc R . .
H10B H 0.6236 0.8564 -0.0330 0.035 Uiso 1 1 a calc R . .
H10C H 0.5543 0.8371 0.0972 0.035 Uiso 1 1 a calc R . .
C11 C 0.9627(11) 0.6881(7) -0.0010(6) 0.0303(17) Uani 1 1 a d . . .
H11A H 1.0954 0.6660 0.0275 0.036 Uiso 1 1 a calc R . .
H11B H 0.9654 0.7588 -0.0761 0.036 Uiso 1 1 a calc R . .
H11C H 0.9064 0.5950 -0.0076 0.036 Uiso 1 1 a calc R . .
C12 C 0.9270(12) 0.9011(7) 0.0942(7) 0.0352(18) Uani 1 1 a d . . .
H12A H 0.8414 0.9492 0.1426 0.042 Uiso 1 1 a calc R . .
H12B H 0.9409 0.9697 0.0187 0.042 Uiso 1 1 a calc R . .
H12C H 1.0549 0.8771 0.1293 0.042 Uiso 1 1 a calc R . .
Cl3 Cl 1.2795(2) 0.57670(16) 0.25764(16) 0.0346(5) Uani 1 1 a d . . .
C13 C 0.4815(10) 0.6689(6) 0.6608(5) 0.0188(13) Uani 1 1 a d . . .
H13 H 0.3476 0.6718 0.6302 0.023 Uiso 1 1 a calc R . .
O2 O 0.6070(4) 0.5984(3) 0.5934(2) 0.0161(6) Uani 1 1 a d . . .
H2A H 0.7164 0.5800 0.6240 0.019 Uiso 1 1 a calc R . .
C14 C 0.5306(9) 0.8305(6) 0.6539(5) 0.0175(13) Uani 1 1 a d . . .
C15 C 0.4059(9) 0.9515(6) 0.6052(5) 0.0198(13) Uani 1 1 a d . . .
H15 H 0.2850 0.9347 0.5758 0.024 Uiso 1 1 a calc R . .
C16 C 0.4571(9) 1.0942(7) 0.5997(6) 0.0224(14) Uani 1 1 a d . . .
Cl4 Cl 0.3014(2) 1.24739(14) 0.53910(14) 0.0287(4) Uani 1 1 a d . . .
C17 C 0.6344(10) 1.1303(7) 0.6419(6) 0.0190(14) Uani 1 1 a d . . .
N3 N 0.6801(8) 1.2742(5) 0.6410(5) 0.0207(11) Uani 1 1 a d . . .
H30 H 0.6491 1.3248 0.5776 0.025 Uiso 1 1 a d R . .
H31 H 0.7957 1.2772 0.6542 0.025 Uiso 1 1 a d R . .
C18 C 0.7547(9) 1.0029(6) 0.6928(6) 0.0186(13) Uani 1 1 a d . . .
Cl5 Cl 0.9743(2) 1.03610(15) 0.74767(14) 0.0292(4) Uani 1 1 a d . . .
C19 C 0.7083(9) 0.8562(6) 0.6996(5) 0.0181(13) Uani 1 1 a d . . .
H19 H 0.7941 0.7746 0.7343 0.022 Uiso 1 1 a calc R . .
C20 C 0.4752(9) 0.5808(6) 0.7850(6) 0.0214(14) Uani 1 1 a d . . .
H20A H 0.6041 0.5792 0.8195 0.026 Uiso 1 1 a calc R . .
H20B H 0.3791 0.6301 0.8284 0.026 Uiso 1 1 a calc R . .
N4 N 0.4198(8) 0.4222(5) 0.7917(5) 0.0192(11) Uani 1 1 a d . . .
H40 H 0.5023 0.3828 0.7439 0.023 Uiso 1 1 a calc R . .
H41 H 0.2965 0.4264 0.7636 0.023 Uiso 1 1 a calc R . .
C21 C 0.4234(9) 0.3127(7) 0.9094(6) 0.0194(14) Uani 1 1 a d . . .
C22 C 0.3002(11) 0.3807(7) 0.9926(6) 0.0297(17) Uani 1 1 a d . . .
H22A H 0.2804 0.3040 1.0635 0.036 Uiso 1 1 a calc R . .
H22B H 0.1741 0.4176 0.9586 0.036 Uiso 1 1 a calc R . .
H22C H 0.3669 0.4644 1.0092 0.036 Uiso 1 1 a calc R . .
C23 C 0.3323(10) 0.1710(6) 0.8929(6) 0.0243(14) Uani 1 1 a d . . .
H23A H 0.3933 0.1417 0.8266 0.029 Uiso 1 1 a calc R . .
H23B H 0.1927 0.1913 0.8801 0.029 Uiso 1 1 a calc R . .
H23C H 0.3527 0.0892 0.9613 0.029 Uiso 1 1 a calc R . .
C24 C 0.6295(12) 0.2814(8) 0.9475(7) 0.0345(18) Uani 1 1 a d . . .
H24A H 0.6807 0.3728 0.9612 0.041 Uiso 1 1 a calc R . .
H24B H 0.7082 0.2489 0.8882 0.041 Uiso 1 1 a calc R . .
H24C H 0.6344 0.2019 1.0183 0.041 Uiso 1 1 a calc R . .
Cl6 Cl 0.9868(2) 0.49878(16) 0.73436(15) 0.0307(4) Uani 1 1 a d . . .

loop_
_atom_site_aniso_label
_atom_site_aniso_U_11
_atom_site_aniso_U_22
_atom_site_aniso_U_33
_atom_site_aniso_U_23
_atom_site_aniso_U_13
_atom_site_aniso_U_12
C1 0.018(3) 0.019(3) 0.036(4) -0.001(3) -0.005(3) -0.003(2)
O1 0.044(2) 0.038(2) 0.039(2) -0.0025(17) -0.0110(18) -0.0080(18)
C2 0.028(4) 0.017(3) 0.016(3) -0.002(2) 0.001(3) 0.002(2)
C3 0.027(4) 0.017(3) 0.021(3) 0.001(2) 0.001(3) 0.000(3)
C4 0.018(3) 0.021(3) 0.017(3) -0.001(2) 0.002(3) 0.000(3)
Cl1 0.0213(9) 0.0248(8) 0.0385(10) -0.0017(7) -0.0082(7) -0.0050(6)
C5 0.020(3) 0.015(3) 0.021(3) -0.002(2) 0.002(3) -0.005(2)
N1 0.026(3) 0.011(2) 0.031(3) -0.002(2) -0.002(2) -0.001(2)
C6 0.017(3) 0.015(3) 0.021(3) -0.001(2) -0.001(3) 0.006(2)
Cl2 0.0221(9) 0.0214(8) 0.0419(10) -0.0021(7) -0.0043(8) 0.0047(6)
C7 0.019(3) 0.023(3) 0.024(3) -0.007(3) -0.001(3) -0.003(3)
C8 0.022(3) 0.019(3) 0.017(3) -0.002(2) 0.002(2) 0.000(2)
N2 0.012(2) 0.016(2) 0.022(3) -0.002(2) -0.003(2) 0.0016(19)
C9 0.025(4) 0.019(3) 0.021(3) -0.001(3) 0.003(3) 0.003(3)
C10 0.025(4) 0.030(4) 0.028(4) 0.001(3) -0.015(3) 0.012(3)
C11 0.040(4) 0.027(4) 0.023(4) -0.008(3) 0.014(3) 0.002(3)
C12 0.042(5) 0.023(3) 0.037(4) -0.001(3) 0.005(3) -0.006(3)
Cl3 0.0177(9) 0.0282(9) 0.0555(13) -0.0054(8) -0.0046(8) 0.0018(7)
C13 0.025(3) 0.014(3) 0.017(3) -0.003(2) 0.000(2) 0.000(2)
O2 0.0175(14) 0.0094(12) 0.0210(14) -0.0029(10) -0.0019(11) 0.0010(10)
C14 0.013(3) 0.011(3) 0.029(3) -0.005(2) 0.000(2) -0.003(2)
C15 0.021(3) 0.016(3) 0.021(3) -0.001(2) -0.002(3) 0.003(2)
C16 0.022(4) 0.017(3) 0.025(4) -0.001(3) 0.001(3) 0.002(3)
Cl4 0.0288(9) 0.0155(7) 0.0379(10) 0.0001(6) -0.0064(8) 0.0084(6)
C17 0.027(4) 0.015(3) 0.016(3) -0.006(2) 0.003(3) 0.004(3)
N3 0.019(3) 0.016(2) 0.026(3) -0.003(2) 0.001(2) 0.000(2)
C18 0.014(3) 0.015(3) 0.026(4) -0.004(2) -0.004(3) -0.001(2)
Cl5 0.0219(9) 0.0206(8) 0.0448(10) -0.0053(7) -0.0069(7) -0.0057(6)
C19 0.013(3) 0.014(3) 0.026(3) -0.002(2) -0.003(2) 0.003(2)
C20 0.025(3) 0.005(2) 0.036(4) -0.007(2) -0.008(3) -0.001(2)
N4 0.019(3) 0.013(2) 0.025(3) -0.002(2) 0.001(2) -0.001(2)
C21 0.020(3) 0.013(3) 0.023(3) 0.001(2) -0.005(3) -0.002(2)
C22 0.031(4) 0.021(3) 0.033(4) 0.000(3) -0.003(3) 0.006(3)
C23 0.028(3) 0.016(3) 0.029(4) -0.004(3) -0.002(3) -0.007(3)
C24 0.035(4) 0.029(4) 0.033(4) 0.006(3) 0.000(3) -0.005(3)
Cl6 0.0171(8) 0.0286(9) 0.0459(11) -0.0081(8) -0.0068(8) 0.0033(7)

loop_
_atom_type_symbol
_atom_type_description
_atom_type_scat_dispersion_real
_atom_type_scat_dispersion_imag
_atom_type_scat_source
C C 0.0033 0.0016 'International Tables Vol C Tables 4.2.6.8 and 6.1.1.4'
H H 0.0000 0.0000 'International Tables Vol C Tables 4.2.6.8 and 6.1.1.4'
N N 0.0061 0.0033 'International Tables Vol C Tables 4.2.6.8 and 6.1.1.4'
O O 0.0106 0.0060 'International Tables Vol C Tables 4.2.6.8 and 6.1.1.4'
Cl Cl 0.1484 0.1585 'International Tables Vol C Tables 4.2.6.8 and 6.1.1.4'

loop_
_geom_angle_atom_site_label_1
_geom_angle_atom_site_label_2
_geom_angle_atom_site_label_3
_geom_angle
_geom_angle_site_symmetry_1
_geom_angle_site_symmetry_3
_geom_angle_publ_flag
O1 C1 C2 115.1(5) . . ?
O1 C1 C8 114.6(5) . . ?
C2 C1 C8 108.5(5) . . ?
O1 C1 H1 106.0 . . ?
C2 C1 H1 106.0 . . ?
C8 C1 H1 106.0 . . ?
C1 O1 H1A 109.5 . . ?
C3 C2 C7 118.4(6) . . ?
C3 C2 C1 120.9(5) . . ?
C7 C2 C1 120.7(6) . . ?
C4 C3 C2 120.6(6) . . ?
C4 C3 H3 119.7 . . ?
C2 C3 H3 119.7 . . ?
C3 C4 C5 123.1(6) . . ?
C3 C4 Cl1 118.4(5) . . ?
C5 C4 Cl1 118.4(5) . . ?
C4 C5 C6 116.5(6) . . ?
C4 C5 N1 123.9(6) . . ?
C6 C5 N1 119.5(6) . . ?
C5 N1 H10 116.5 . . ?
C5 N1 H11 112.2 . . ?
H10 N1 H11 107.7 . . ?
C5 C6 C7 121.5(5) . . ?
C5 C6 Cl2 119.0(5) . . ?
C7 C6 Cl2 119.5(5) . . ?
C2 C7 C6 119.9(6) . . ?
C2 C7 H7 120.0 . . ?
C6 C7 H7 120.0 . . ?
N2 C8 C1 110.8(4) . . ?
N2 C8 H8A 109.5 . . ?
C1 C8 H8A 109.5 . . ?
N2 C8 H8B 109.5 . . ?
C1 C8 H8B 109.5 . . ?
H8A C8 H8B 108.1 . . ?
C8 N2 C9 116.3(5) . . ?
C8 N2 H20 108.2 . . ?
C9 N2 H20 108.2 . . ?
C8 N2 H21 108.2 . . ?
C9 N2 H21 108.2 . . ?
H20 N2 H21 107.4 . . ?
C12 C9 N2 105.5(5) . . ?
C12 C9 C11 110.1(6) . . ?
N2 C9 C11 109.1(5) . . ?
C12 C9 C10 110.3(6) . . ?
N2 C9 C10 109.8(5) . . ?
C11 C9 C10 111.8(6) . . ?
C9 C10 H10A 109.5 . . ?
C9 C10 H10B 109.5 . . ?
H10A C10 H10B 109.5 . . ?
C9 C10 H10C 109.5 . . ?
H10A C10 H10C 109.5 . . ?
H10B C10 H10C 109.5 . . ?
C9 C11 H11A 109.5 . . ?
C9 C11 H11B 109.5 . . ?
H11A C11 H11B 109.5 . . ?
C9 C11 H11C 109.5 . . ?
H11A C11 H11C 109.5 . . ?
H11B C11 H11C 109.5 . . ?
C9 C12 H12A 109.5 . . ?
C9 C12 H12B 109.5 . . ?
H12A C12 H12B 109.5 . . ?
C9 C12 H12C 109.5 . . ?
H12A C12 H12C 109.5 . . ?
H12B C12 H12C 109.5 . . ?
O2 C13 C14 112.8(5) . . ?
O2 C13 C20 112.1(4) . . ?
C14 C13 C20 109.9(4) . . ?
O2 C13 H13 107.2 . . ?
C14 C13 H13 107.2 . . ?
C20 C13 H13 107.2 . . ?
C13 O2 H2A 109.5 . . ?
C15 C14 C19 119.7(5) . . ?
C15 C14 C13 122.0(6) . . ?
C19 C14 C13 118.3(5) . . ?
C16 C15 C14 119.9(6) . . ?
C16 C15 H15 120.0 . . ?
C14 C15 H15 120.0 . . ?
C15 C16 C17 124.0(6) . . ?
C15 C16 Cl4 120.4(5) . . ?
C17 C16 Cl4 115.5(5) . . ?
N3 C17 C18 122.6(6) . . ?
N3 C17 C16 123.5(6) . . ?
C18 C17 C16 113.8(6) . . ?
C17 N3 H30 105.2 . . ?
C17 N3 H31 110.5 . . ?
H30 N3 H31 113.2 . . ?
C19 C18 C17 123.9(6) . . ?
C19 C18 Cl5 119.0(4) . . ?
C17 C18 Cl5 117.1(4) . . ?
C18 C19 C14 118.6(5) . . ?
C18 C19 H19 120.7 . . ?
C14 C19 H19 120.7 . . ?
N4 C20 C13 109.7(4) . . ?
N4 C20 H20A 109.7 . . ?
C13 C20 H20A 109.7 . . ?
N4 C20 H20B 109.7 . . ?
C13 C20 H20B 109.7 . . ?
H20A C20 H20B 108.2 . . ?
C20 N4 C21 117.2(5) . . ?
C20 N4 H40 108.0 . . ?
C21 N4 H40 108.0 . . ?
C20 N4 H41 108.0 . . ?
C21 N4 H41 108.0 . . ?
H40 N4 H41 107.2 . . ?
C24 C21 C22 111.4(6) . . ?
C24 C21 N4 109.1(6) . . ?
C22 C21 N4 109.1(5) . . ?
C24 C21 C23 111.7(5) . . ?
C22 C21 C23 110.1(6) . . ?
N4 C21 C23 105.3(5) . . ?
C21 C22 H22A 109.5 . . ?
C21 C22 H22B 109.5 . . ?
H22A C22 H22B 109.5 . . ?
C21 C22 H22C 109.5 . . ?
H22A C22 H22C 109.5 . . ?
H22B C22 H22C 109.5 . . ?
C21 C23 H23A 109.5 . . ?
C21 C23 H23B 109.5 . . ?
H23A C23 H23B 109.5 . . ?
C21 C23 H23C 109.5 . . ?
H23A C23 H23C 109.5 . . ?
H23B C23 H23C 109.5 . . ?
C21 C24 H24A 109.5 . . ?
C21 C24 H24B 109.5 . . ?
H24A C24 H24B 109.5 . . ?
C21 C24 H24C 109.5 . . ?
H24A C24 H24C 109.5 . . ?
H24B C24 H24C 109.5 . . ?

loop_
_geom_bond_atom_site_label_1
_geom_bond_atom_site_label_2
_geom_bond_distance
_geom_bond_site_symmetry_2
_geom_bond_publ_flag
C1 O1 1.385(8) . ?
C1 C2 1.530(8) . ?
C1 C8 1.544(9) . ?
C1 H1 1.0000 . ?
O1 H1A 0.8400 . ?
C2 C3 1.379(9) . ?
C2 C7 1.392(8) . ?
C3 C4 1.373(8) . ?
C3 H3 0.9500 . ?
C4 C5 1.381(8) . ?
C4 Cl1 1.750(7) . ?
C5 C6 1.386(9) . ?
C5 N1 1.412(7) . ?
N1 H10 0.8206 . ?
N1 H11 0.8205 . ?
C6 C7 1.410(8) . ?
C6 Cl2 1.732(6) . ?
C7 H7 0.9500 . ?
C8 N2 1.498(7) . ?
C8 H8A 0.9900 . ?
C8 H8B 0.9900 . ?
N2 C9 1.521(8) . ?
N2 H20 0.9200 . ?
N2 H21 0.9200 . ?
C9 C12 1.520(9) . ?
C9 C11 1.524(9) . ?
C9 C10 1.538(9) . ?
C10 H10A 0.9800 . ?
C10 H10B 0.9800 . ?
C10 H10C 0.9800 . ?
C11 H11A 0.9800 . ?
C11 H11B 0.9800 . ?
C11 H11C 0.9800 . ?
C12 H12A 0.9800 . ?
C12 H12B 0.9800 . ?
C12 H12C 0.9800 . ?
C13 O2 1.408(6) . ?
C13 C14 1.523(7) . ?
C13 C20 1.523(9) . ?
C13 H13 1.0000 . ?
O2 H2A 0.8400 . ?
C14 C15 1.389(8) . ?
C14 C19 1.412(8) . ?
C15 C16 1.361(8) . ?
C15 H15 0.9500 . ?
C16 C17 1.423(9) . ?
C16 Cl4 1.746(6) . ?
C17 N3 1.373(8) . ?
C17 C18 1.418(8) . ?
N3 H30 0.8210 . ?
N3 H31 0.8207 . ?
C18 C19 1.384(8) . ?
C18 Cl5 1.741(6) . ?
C19 H19 0.9500 . ?
C20 N4 1.509(6) . ?
C20 H20A 0.9900 . ?
C20 H20B 0.9900 . ?
N4 C21 1.529(8) . ?
N4 H40 0.9200 . ?
N4 H41 0.9200 . ?
C21 C24 1.498(9) . ?
C21 C22 1.521(9) . ?
C21 C23 1.534(8) . ?
C22 H22A 0.9800 . ?
C22 H22B 0.9800 . ?
C22 H22C 0.9800 . ?
C23 H23A 0.9800 . ?
C23 H23B 0.9800 . ?
C23 H23C 0.9800 . ?
C24 H24A 0.9800 . ?
C24 H24B 0.9800 . ?
C24 H24C 0.9800 . ?

loop_
_geom_torsion_atom_site_label_1
_geom_torsion_atom_site_label_2
_geom_torsion_atom_site_label_3
_geom_torsion_atom_site_label_4
_geom_torsion
_geom_torsion_site_symmetry_1
_geom_torsion_site_symmetry_2
_geom_torsion_site_symmetry_3
_geom_torsion_site_symmetry_4
_geom_torsion_publ_flag
O1 C1 C2 C3 163.8(6) . . . . ?
C8 C1 C2 C3 -66.3(8) . . . . ?
O1 C1 C2 C7 -13.7(9) . . . . ?
C8 C1 C2 C7 116.2(6) . . . . ?
C7 C2 C3 C4 -0.7(9) . . . . ?
C1 C2 C3 C4 -178.2(6) . . . . ?
C2 C3 C4 C5 1.6(10) . . . . ?
C2 C3 C4 Cl1 179.6(5) . . . . ?
C3 C4 C5 C6 -1.9(10) . . . . ?
Cl1 C4 C5 C6 -179.9(5) . . . . ?
C3 C4 C5 N1 -178.4(6) . . . . ?
Cl1 C4 C5 N1 3.6(9) . . . . ?
C4 C5 C6 C7 1.4(10) . . . . ?
N1 C5 C6 C7 178.1(6) . . . . ?
C4 C5 C6 Cl2 -177.9(5) . . . . ?
N1 C5 C6 Cl2 -1.2(9) . . . . ?
C3 C2 C7 C6 0.2(9) . . . . ?
C1 C2 C7 C6 177.8(6) . . . . ?
C5 C6 C7 C2 -0.6(10) . . . . ?
Cl2 C6 C7 C2 178.7(5) . . . . ?
O1 C1 C8 N2 -48.5(7) . . . . ?
C2 C1 C8 N2 -178.6(5) . . . . ?
C1 C8 N2 C9 -168.5(5) . . . . ?
C8 N2 C9 C12 -170.6(5) . . . . ?
C8 N2 C9 C11 -52.3(7) . . . . ?
C8 N2 C9 C10 70.6(7) . . . . ?
O2 C13 C14 C15 114.0(6) . . . . ?
C20 C13 C14 C15 -120.1(6) . . . . ?
O2 C13 C14 C19 -66.5(7) . . . . ?
C20 C13 C14 C19 59.4(7) . . . . ?
C19 C14 C15 C16 1.3(9) . . . . ?
C13 C14 C15 C16 -179.2(6) . . . . ?
C14 C15 C16 C17 -0.3(10) . . . . ?
C14 C15 C16 Cl4 -179.8(5) . . . . ?
C15 C16 C17 N3 -176.6(6) . . . . ?
Cl4 C16 C17 N3 2.9(9) . . . . ?
C15 C16 C17 C18 -0.9(10) . . . . ?
Cl4 C16 C17 C18 178.6(5) . . . . ?
N3 C17 C18 C19 177.0(6) . . . . ?
C16 C17 C18 C19 1.2(10) . . . . ?
N3 C17 C18 Cl5 -3.9(9) . . . . ?
C16 C17 C18 Cl5 -179.6(5) . . . . ?
C17 C18 C19 C14 -0.3(10) . . . . ?
Cl5 C18 C19 C14 -179.4(5) . . . . ?
C15 C14 C19 C18 -1.0(9) . . . . ?
C13 C14 C19 C18 179.5(6) . . . . ?
O2 C13 C20 N4 -55.6(7) . . . . ?
C14 C13 C20 N4 178.1(5) . . . . ?
C13 C20 N4 C21 174.8(5) . . . . ?
C20 N4 C21 C24 -68.4(7) . . . . ?
C20 N4 C21 C22 53.5(7) . . . . ?
C20 N4 C21 C23 171.6(5) . . . . ?
